data_7241732
loop_
_publ_author_name
'Chen, Kai'
'Hua, Zi-Yi'
'Li, Ran'
'Peng, Yu-Ying'
'Zhu, Qiang Zhao'
'Zhao, Jiang-Lin'
'Redshaw, Carl'

_publ_section_title
;
 Assemblies of cucurbit[6]uril-based coordination complexes with
 disulfonate ligands: from discrete complexes to one- and two-dimensional
 polymers
;
_journal_issue 2
_journal_name_full CrystEngComm
_journal_page_first 465
_journal_page_last 481
_journal_paper_doi 10.1039/D0CE01456G
_journal_volume 23
_journal_year 2021
_chemical_absolute_configuration s
_chemical_formula_sum 'C56 H47 Ca2 N24 O34 S4'
_chemical_formula_weight 1808.57
_space_group_crystal_system orthorhombic
_space_group_IT_number 18
_space_group_name_Hall 'P 2 2ab'
_space_group_name_H-M_alt 'P 21 21 2'
_atom_sites_solution_hydrogens geom
_audit_creation_method SHELXL-2018/3
_audit_update_record
;
2020-02-27 deposited with the CCDC.	2020-11-11 downloaded from the CCDC.
;
_cell_angle_alpha 90
_cell_angle_beta 90
_cell_angle_gamma 90
_cell_formula_units_Z 4
_cell_length_a 25.565(3)
_cell_length_b 31.743(3)
_cell_length_c 10.3985(11)
_cell_measurement_reflns_used 9981
_cell_measurement_temperature 296(2)
_cell_measurement_theta_max 27.43
_cell_measurement_theta_min 2.34
_cell_volume 8438.5(16)
_computing_structure_refinement 'SHELXL-2018/3 (Sheldrick, 2018)'
_diffrn_ambient_temperature 296(2)
_diffrn_measured_fraction_theta_full 0.999
_diffrn_measured_fraction_theta_max 0.999
_diffrn_measurement_device_type 'Bruker APEX-II CCD'
_diffrn_measurement_method '\f and \w scans'
_diffrn_radiation_type MoK\a
_diffrn_radiation_wavelength 0.71073
_diffrn_reflns_av_R_equivalents 0.0565
_diffrn_reflns_av_unetI/netI 0.0481
_diffrn_reflns_Laue_measured_fraction_full 0.999
_diffrn_reflns_Laue_measured_fraction_max 0.999
_diffrn_reflns_limit_h_max 25
_diffrn_reflns_limit_h_min -30
_diffrn_reflns_limit_k_max 37
_diffrn_reflns_limit_k_min -37
_diffrn_reflns_limit_l_max 12
_diffrn_reflns_limit_l_min -12
_diffrn_reflns_number 62113
_diffrn_reflns_point_group_measured_fraction_full 0.999
_diffrn_reflns_point_group_measured_fraction_max 0.999
_diffrn_reflns_theta_full 24.998
_diffrn_reflns_theta_max 24.998
_diffrn_reflns_theta_min 2.046
_exptl_absorpt_coefficient_mu 0.330
_exptl_crystal_colour yellow
_exptl_crystal_density_diffrn 1.424
_exptl_crystal_description lump
_exptl_crystal_F_000 3708
_exptl_crystal_size_max 0.200
_exptl_crystal_size_mid 0.200
_exptl_crystal_size_min 0.150
_refine_diff_density_max 1.868
_refine_diff_density_min -0.911
_refine_diff_density_rms 0.088
_refine_ls_abs_structure_details
;
 Refined as an inversion twin.
;
_refine_ls_abs_structure_Flack 0.49(6)
_refine_ls_extinction_method none
_refine_ls_goodness_of_fit_ref 1.034
_refine_ls_hydrogen_treatment constr
_refine_ls_matrix_type full
_refine_ls_number_parameters 1082
_refine_ls_number_reflns 14860
_refine_ls_number_restraints 32
_refine_ls_restrained_S_all 1.068
_refine_ls_R_factor_all 0.0639
_refine_ls_R_factor_gt 0.0600
_refine_ls_shift/su_max 0.001
_refine_ls_shift/su_mean 0.000
_refine_ls_structure_factor_coef Fsqd
_refine_ls_weighting_details 'w=1/[\s^2^(Fo^2^)+(0.0880P)^2^+17.0217P] where P=(Fo^2^+2Fc^2^)/3'
_refine_ls_weighting_scheme calc
_refine_ls_wR_factor_gt 0.1598
_refine_ls_wR_factor_ref 0.1629
_reflns_Friedel_coverage 0.814
_reflns_Friedel_fraction_full 1.000
_reflns_Friedel_fraction_max 1.000
_reflns_number_gt 13656
_reflns_number_total 14860
_reflns_threshold_expression 'I > 2\s(I)'
_cod_data_source_file d0ce01456g2.cif
_cod_data_source_block shelx_CCDC6
_cod_depositor_comments 'Adding full bibliography for 7241725--7241733.cif.'
_cod_original_cell_volume 8438.4(15)
_cod_database_code 7241732
_shelx_shelxl_version_number 2018/3
_shelx_space_group_comment
;
The symmetry employed for this shelxl refinement is uniquely defined
by the following loop, which should always be used as a source of
symmetry information in preference to the above space-group names.
They are only intended as comments.
;
_shelx_estimated_absorpt_t_min 0.937
_shelx_estimated_absorpt_t_max 0.952
_platon_squeeze_void_probe_radius 1.20

loop_
_space_group_symop_operation_xyz
'x, y, z'
'-x, -y, z'
'-x+1/2, y+1/2, -z'
'x+1/2, -y+1/2, -z'

loop_
_atom_site_label
_atom_site_type_symbol
_atom_site_fract_x
_atom_site_fract_y
_atom_site_fract_z
_atom_site_U_iso_or_equiv
_atom_site_adp_type
_atom_site_occupancy
_atom_site_site_symmetry_order
_atom_site_calc_flag
_atom_site_refinement_flags_posn
_atom_site_refinement_flags_adp
_atom_site_refinement_flags_occupancy
_atom_site_disorder_assembly
_atom_site_disorder_group
Ca1 Ca 0.64405(5) 0.65212(4) 0.32925(12) 0.0191(3) Uani 1 1 d . . . . .
Ca2 Ca 0.85953(5) 0.60888(4) 0.16988(11) 0.0182(3) Uani 1 1 d . . . . .
O1 O 0.63278(18) 0.59151(14) 0.4720(4) 0.0249(10) Uani 1 1 d . . . . .
O2 O 0.62675(19) 0.69128(14) 0.5245(4) 0.0242(10) Uani 1 1 d . . . . .
O3 O 0.73419(18) 0.76349(15) 0.5168(4) 0.0244(10) Uani 1 1 d . . . . .
O4 O 0.8366(2) 0.70776(18) 0.4847(5) 0.0433(15) Uani 1 1 d . . . . .
O5 O 0.84847(18) 0.59965(14) 0.4026(4) 0.0217(10) Uani 1 1 d . . . . .
O6 O 0.74125(17) 0.54019(14) 0.4047(4) 0.0219(10) Uani 1 1 d . . . . .
O7 O 0.6472(2) 0.55162(16) 1.0298(5) 0.0340(12) Uani 1 1 d . . . . .
O8 O 0.64574(19) 0.66126(14) 1.0914(4) 0.0245(10) Uani 1 1 d . . . . .
O9 O 0.75933(18) 0.71978(14) 1.0821(4) 0.0249(10) Uani 1 1 d . . . . .
O10 O 0.87156(17) 0.67380(14) 1.0261(4) 0.0229(10) Uani 1 1 d . . . . .
O11 O 0.87407(17) 0.57362(14) 0.9742(4) 0.0221(10) Uani 1 1 d . . . . .
O12 O 0.7614(2) 0.50389(16) 0.9782(4) 0.0292(11) Uani 1 1 d . . . . .
O13 O 0.4078(2) 0.5691(2) 0.3463(6) 0.0509(14) Uani 1 1 d . U . . .
O14 O 0.3702(6) 0.5242(5) 0.2051(15) 0.150(5) Uani 1 1 d . U . . .
O15 O 0.3790(5) 0.5876(4) 0.1365(11) 0.115(3) Uani 1 1 d . U . . .
O16 O 0.0291(2) 0.54706(19) 0.2848(6) 0.0454(14) Uani 1 1 d . . . . .
O17 O 0.0431(2) 0.59880(19) 0.1189(7) 0.0523(17) Uani 1 1 d . . . . .
O18 O 0.0797(2) 0.5293(2) 0.0935(6) 0.0456(14) Uani 1 1 d . . . . .
O19 O 0.8826(2) 0.77078(16) 0.2768(6) 0.0406(13) Uani 1 1 d . . . . .
O20 O 0.8967(2) 0.8369(2) 0.3842(6) 0.0482(15) Uani 1 1 d . . . . .
O21 O 0.9277(2) 0.8255(3) 0.1624(7) 0.063(2) Uani 1 1 d . . . . .
O22 O 0.59400(18) 0.78911(15) 0.3809(5) 0.0290(11) Uani 1 1 d . . . . .
O23 O 0.55347(19) 0.80423(16) 0.1775(5) 0.0324(11) Uani 1 1 d . . . . .
O24 O 0.55252(19) 0.85632(15) 0.3449(5) 0.0334(12) Uani 1 1 d . . . . .
O1W O 0.5607(2) 0.61800(17) 0.2823(5) 0.0408(13) Uani 1 1 d . . . . .
O2W O 0.5781(2) 0.70685(17) 0.2778(6) 0.0402(13) Uani 1 1 d . . . . .
O3W O 0.6878(2) 0.59307(15) 0.2268(5) 0.0311(11) Uani 1 1 d . . . . .
O4W O 0.7003(2) 0.71318(15) 0.3093(5) 0.0328(11) Uani 1 1 d . . . . .
O5W O 0.7309(2) 0.63789(17) 0.4467(6) 0.0407(13) Uani 1 1 d . . . . .
O6W O 0.91870(19) 0.55082(15) 0.2284(5) 0.0318(11) Uani 1 1 d . . . . .
O7W O 0.94541(19) 0.63675(14) 0.2108(5) 0.0294(11) Uani 1 1 d . . . . .
O8W O 0.7733(2) 0.62526(16) 0.0606(6) 0.0382(13) Uani 1 1 d . . . . .
O9W O 0.8224(3) 0.67134(16) 0.2633(5) 0.0502(17) Uani 1 1 d . . . . .
O10W O 0.80495(18) 0.54745(14) 0.1842(4) 0.0247(10) Uani 1 1 d . . . . .
S1 S 0.37283(9) 0.57250(13) 0.2459(2) 0.0749(10) Uani 1 1 d . U . . .
S2 S 0.06406(7) 0.56194(5) 0.18324(18) 0.0286(4) Uani 1 1 d . . . . .
S3 S 0.88925(7) 0.81548(6) 0.25954(18) 0.0292(4) Uani 1 1 d . . . . .
S4 S 0.58068(6) 0.82103(5) 0.28853(15) 0.0204(3) Uani 1 1 d . . . . .
C1 C 0.6141(2) 0.5747(2) 0.5691(5) 0.0174(12) Uani 1 1 d . . . . .
C2 C 0.5975(2) 0.52444(18) 0.7270(6) 0.0169(12) Uani 1 1 d . . . . .
H2 H 0.573991 0.500337 0.715998 0.020 Uiso 1 1 calc R U . . .
C3 C 0.6246(3) 0.5501(2) 0.9262(6) 0.0242(14) Uani 1 1 d . . . . .
C4 C 0.5667(3) 0.56541(19) 0.7573(6) 0.0204(13) Uani 1 1 d . . . . .
H4 H 0.528872 0.560385 0.760873 0.025 Uiso 1 1 calc R U . . .
C5 C 0.5535(2) 0.63147(19) 0.6293(6) 0.0189(13) Uani 1 1 d . . . . .
H5 H 0.524038 0.632814 0.577105 0.023 Uiso 1 1 calc R U . . .
C6 C 0.5681(3) 0.6123(2) 0.9572(6) 0.0247(14) Uani 1 1 d . . . . .
H6A H 0.576440 0.607326 1.046942 0.030 Uiso 1 1 calc R U . . .
H6B H 0.530293 0.612911 0.949482 0.030 Uiso 1 1 calc R U . . .
C7 C 0.6105(2) 0.69504(18) 0.6330(6) 0.0164(13) Uani 1 1 d . . . . .
C8 C 0.5643(2) 0.67993(19) 0.8230(6) 0.0179(12) Uani 1 1 d . . . . .
H8 H 0.526679 0.683293 0.837709 0.021 Uiso 1 1 calc R U . . .
C9 C 0.6224(2) 0.6747(2) 0.9978(6) 0.0180(13) Uani 1 1 d . . . . .
C10 C 0.5936(2) 0.72157(19) 0.8393(6) 0.0157(12) Uani 1 1 d . . . . .
H10 H 0.569331 0.745051 0.853183 0.019 Uiso 1 1 calc R U . . .
C11 C 0.6432(2) 0.76622(19) 0.6745(6) 0.0196(13) Uani 1 1 d . . . . .
H11A H 0.642175 0.766778 0.581241 0.023 Uiso 1 1 calc R U . . .
H11B H 0.620861 0.788743 0.705455 0.023 Uiso 1 1 calc R U . . .
C12 C 0.6569(2) 0.74775(19) 1.0119(6) 0.0176(13) Uani 1 1 d . U . . .
H12A H 0.636175 0.773301 1.015372 0.021 Uiso 1 1 calc R U . . .
H12B H 0.664565 0.739391 1.099677 0.021 Uiso 1 1 calc R U . . .
C13 C 0.7366(3) 0.77140(18) 0.6327(6) 0.0210(13) Uani 1 1 d . . . . .
C14 C 0.7108(2) 0.78824(19) 0.8437(6) 0.0175(12) Uani 1 1 d . . . . .
H14 H 0.693953 0.814945 0.866696 0.021 Uiso 1 1 calc R U . . .
C15 C 0.7531(2) 0.7439(2) 0.9914(6) 0.0176(13) Uani 1 1 d . . . . .
C16 C 0.7714(2) 0.79310(18) 0.8291(6) 0.0168(12) Uani 1 1 d . U . . .
H16 H 0.782514 0.822177 0.845106 0.020 Uiso 1 1 calc R U . . .
C17 C 0.8324(2) 0.78271(19) 0.6369(6) 0.0194(13) Uani 1 1 d . . . . .
H17A H 0.851056 0.807297 0.668067 0.023 Uiso 1 1 calc R U . . .
H17B H 0.827596 0.785986 0.544946 0.023 Uiso 1 1 calc R U . . .
C18 C 0.8465(2) 0.76007(19) 0.9622(6) 0.0178(13) Uani 1 1 d . . . . .
H18A H 0.863223 0.787364 0.953858 0.021 Uiso 1 1 calc R U . . .
H18B H 0.848776 0.751737 1.051733 0.021 Uiso 1 1 calc R U . . .
C19 C 0.8647(3) 0.7124(2) 0.5783(6) 0.0222(14) Uani 1 1 d . . . . .
C20 C 0.8998(2) 0.74098(19) 0.7659(6) 0.0186(13) Uani 1 1 d . . . . .
H20 H 0.923273 0.765257 0.774337 0.022 Uiso 1 1 calc R U . . .
C21 C 0.9297(2) 0.69987(18) 0.7292(6) 0.0182(13) Uani 1 1 d . . . . .
H21 H 0.966697 0.705381 0.711204 0.022 Uiso 1 1 calc R U . . .
C22 C 0.8874(2) 0.69061(19) 0.9290(6) 0.0192(13) Uani 1 1 d . . . . .
C23 C 0.9239(3) 0.65289(19) 0.5334(6) 0.0210(13) Uani 1 1 d . . . . .
H23A H 0.961829 0.654096 0.537058 0.025 Uiso 1 1 calc R U . . .
H23B H 0.913489 0.659313 0.445881 0.025 Uiso 1 1 calc R U . . .
C24 C 0.9459(2) 0.6327(2) 0.8623(6) 0.0190(13) Uani 1 1 d . . . . .
H24A H 0.981747 0.633286 0.832056 0.023 Uiso 1 1 calc R U . . .
H24B H 0.946518 0.626216 0.953431 0.023 Uiso 1 1 calc R U . . .
C25 C 0.8726(2) 0.58698(19) 0.4967(6) 0.0169(12) Uani 1 1 d . . . . .
C26 C 0.9316(2) 0.58600(18) 0.6691(6) 0.0163(12) Uani 1 1 d . . . . .
H26 H 0.969611 0.583852 0.657744 0.020 Uiso 1 1 calc R U . . .
C27 C 0.8884(2) 0.57079(19) 0.8612(6) 0.0162(12) Uani 1 1 d . . . . .
C28 C 0.9049(2) 0.54252(19) 0.6598(6) 0.0187(13) Uani 1 1 d . . . . .
H28 H 0.930162 0.519799 0.645635 0.022 Uiso 1 1 calc R U . . .
C29 C 0.8430(2) 0.51275(19) 0.4886(6) 0.0167(12) Uani 1 1 d . . . . .
H29A H 0.837843 0.519321 0.398427 0.020 Uiso 1 1 calc R U . . .
H29B H 0.865320 0.488083 0.493525 0.020 Uiso 1 1 calc R U . . .
C30 C 0.8535(2) 0.49941(19) 0.8215(6) 0.0200(13) Uani 1 1 d . . . . .
H30A H 0.873879 0.475903 0.789079 0.024 Uiso 1 1 calc R U . . .
H30B H 0.854607 0.498188 0.914650 0.024 Uiso 1 1 calc R U . . .
C31 C 0.7474(2) 0.51697(19) 0.4970(6) 0.0176(13) Uani 1 1 d . . . . .
C32 C 0.7858(2) 0.47587(19) 0.6568(6) 0.0194(13) Uani 1 1 d . . . . .
H32 H 0.801969 0.448181 0.644140 0.023 Uiso 1 1 calc R U . . .
C33 C 0.7596(3) 0.49601(19) 0.8630(6) 0.0198(13) Uani 1 1 d . . . . .
C34 C 0.7255(2) 0.47247(18) 0.6676(6) 0.0166(12) Uani 1 1 d . . . . .
H34 H 0.713937 0.443519 0.651449 0.020 Uiso 1 1 calc R U . . .
C35 C 0.6533(2) 0.5043(2) 0.5315(6) 0.0196(13) Uani 1 1 d . . . . .
H35A H 0.636609 0.477014 0.539677 0.023 Uiso 1 1 calc R U . . .
H35B H 0.651557 0.512472 0.441671 0.023 Uiso 1 1 calc R U . . .
C36 C 0.6639(2) 0.4829(2) 0.8583(6) 0.0201(13) Uani 1 1 d . . . . .
H36A H 0.645679 0.458160 0.826861 0.024 Uiso 1 1 calc R U . . .
H36B H 0.668458 0.479492 0.950356 0.024 Uiso 1 1 calc R U . . .
C37 C 0.3096(3) 0.5832(2) 0.3085(7) 0.0303(16) Uani 1 1 d . . . . .
C38 C 0.3044(3) 0.6121(2) 0.4103(7) 0.0345(18) Uani 1 1 d . . . . .
H38 H 0.334098 0.622208 0.451659 0.041 Uiso 1 1 calc R U . . .
C39 C 0.2568(3) 0.6252(2) 0.4483(8) 0.0335(17) Uani 1 1 d . . . . .
H39 H 0.254120 0.644611 0.514949 0.040 Uiso 1 1 calc R U . . .
C40 C 0.2109(3) 0.6101(2) 0.3889(7) 0.0290(15) Uani 1 1 d . . . . .
C41 C 0.1603(3) 0.6253(2) 0.4209(7) 0.0331(17) Uani 1 1 d . . . . .
H41 H 0.156686 0.645609 0.484895 0.040 Uiso 1 1 calc R U . . .
C42 C 0.1167(3) 0.6106(2) 0.3586(7) 0.0345(17) Uani 1 1 d . . . . .
H42 H 0.083726 0.620716 0.379835 0.041 Uiso 1 1 calc R U . . .
C43 C 0.1226(3) 0.57963(19) 0.2617(7) 0.0242(14) Uani 1 1 d . . . . .
C44 C 0.1700(3) 0.5628(2) 0.2294(6) 0.0253(14) Uani 1 1 d . . . . .
H44 H 0.172308 0.541419 0.168505 0.030 Uiso 1 1 calc R U . . .
C45 C 0.2147(3) 0.5782(2) 0.2891(6) 0.0250(14) Uani 1 1 d . . . . .
C46 C 0.2654(3) 0.5653(2) 0.2525(7) 0.0322(16) Uani 1 1 d . . . . .
H46 H 0.269287 0.544533 0.190112 0.039 Uiso 1 1 calc R U . . .
C47 C 0.8281(3) 0.8346(2) 0.2003(6) 0.0226(14) Uani 1 1 d . . . . .
C48 C 0.8284(3) 0.8673(2) 0.1090(7) 0.0249(14) Uani 1 1 d . . . . .
H48 H 0.859750 0.877276 0.075547 0.030 Uiso 1 1 calc R U . . .
C49 C 0.7815(3) 0.8845(2) 0.0699(7) 0.0266(15) Uani 1 1 d . . . . .
H49 H 0.781384 0.905633 0.008067 0.032 Uiso 1 1 calc R U . . .
C50 C 0.7339(3) 0.8705(2) 0.1218(6) 0.0230(14) Uani 1 1 d . . . . .
C51 C 0.6851(3) 0.8893(2) 0.0897(7) 0.0271(15) Uani 1 1 d . . . . .
H51 H 0.684372 0.911907 0.032815 0.033 Uiso 1 1 calc R U . . .
C52 C 0.6396(3) 0.8750(2) 0.1405(6) 0.0250(14) Uani 1 1 d . . . . .
H52 H 0.607947 0.887558 0.118234 0.030 Uiso 1 1 calc R U . . .
C53 C 0.6407(2) 0.8403(2) 0.2290(6) 0.0210(13) Uani 1 1 d . . . . .
C54 C 0.6867(2) 0.82189(18) 0.2614(6) 0.0172(12) Uani 1 1 d . . . . .
H54 H 0.686781 0.799135 0.317694 0.021 Uiso 1 1 calc R U . . .
C55 C 0.7345(2) 0.83684(19) 0.2107(6) 0.0182(12) Uani 1 1 d . . . . .
C56 C 0.7834(2) 0.8188(2) 0.2486(6) 0.0201(13) Uani 1 1 d . . . . .
H56 H 0.784231 0.796342 0.306106 0.024 Uiso 1 1 calc R U . . .
N1 N 0.6238(2) 0.53502(16) 0.6077(5) 0.0181(11) Uani 1 1 d . . . . .
N2 N 0.6316(2) 0.51883(16) 0.8365(5) 0.0219(11) Uani 1 1 d . . . . .
N3 N 0.5805(2) 0.59329(17) 0.6540(5) 0.0246(12) Uani 1 1 d . . . . .
N4 N 0.5877(2) 0.57786(17) 0.8827(5) 0.0226(12) Uani 1 1 d . . . . .
N5 N 0.5755(2) 0.66813(17) 0.6918(5) 0.0211(12) Uani 1 1 d . . . . .
N6 N 0.5884(2) 0.65296(17) 0.9207(5) 0.0217(11) Uani 1 1 d . . . . .
N7 N 0.6221(2) 0.72626(15) 0.7184(5) 0.0179(11) Uani 1 1 d . . . . .
N8 N 0.6261(2) 0.71459(15) 0.9503(5) 0.0156(10) Uani 1 1 d . . . . .
N9 N 0.6961(2) 0.77437(16) 0.7159(5) 0.0177(11) Uani 1 1 d . . . . .
N10 N 0.7058(2) 0.75680(16) 0.9464(5) 0.0173(11) Uani 1 1 d . . . . .
N11 N 0.7815(2) 0.78084(16) 0.6986(5) 0.0193(11) Uani 1 1 d . . . . .
N12 N 0.7919(2) 0.76431(17) 0.9278(5) 0.0214(11) Uani 1 1 d . . . . .
N13 N 0.8640(2) 0.74543(16) 0.6606(5) 0.0231(12) Uani 1 1 d . . . . .
N14 N 0.8747(2) 0.73020(17) 0.8860(5) 0.0208(11) Uani 1 1 d . . . . .
N15 N 0.9028(2) 0.68454(16) 0.6179(5) 0.0196(11) Uani 1 1 d . . . . .
N16 N 0.9230(2) 0.67402(16) 0.8446(5) 0.0181(11) Uani 1 1 d . . . . .
N17 N 0.9071(2) 0.61020(16) 0.5646(5) 0.0203(11) Uani 1 1 d . . . . .
N18 N 0.9182(2) 0.59980(17) 0.7959(5) 0.0205(11) Uani 1 1 d . . . . .
N19 N 0.8693(2) 0.54773(16) 0.5498(5) 0.0202(11) Uani 1 1 d . . . . .
N20 N 0.8782(2) 0.53820(16) 0.7802(5) 0.0179(11) Uani 1 1 d . . . . .
N21 N 0.7933(2) 0.50294(17) 0.5454(5) 0.0193(11) Uani 1 1 d . . . . .
N22 N 0.8006(2) 0.49424(17) 0.7809(5) 0.0218(11) Uani 1 1 d . . . . .
N23 N 0.7071(2) 0.50039(16) 0.5678(5) 0.0189(11) Uani 1 1 d . . . . .
N24 N 0.7152(2) 0.48439(17) 0.7987(5) 0.0226(12) Uani 1 1 d . . . . .

loop_
_atom_site_aniso_label
_atom_site_aniso_U_11
_atom_site_aniso_U_22
_atom_site_aniso_U_33
_atom_site_aniso_U_23
_atom_site_aniso_U_13
_atom_site_aniso_U_12
Ca1 0.0248(6) 0.0189(6) 0.0136(6) 0.0011(5) 0.0005(5) 0.0010(5)
Ca2 0.0212(6) 0.0220(6) 0.0115(6) 0.0003(5) -0.0001(5) 0.0014(5)
O1 0.029(3) 0.026(2) 0.019(2) 0.0024(19) 0.000(2) 0.001(2)
O2 0.035(3) 0.025(2) 0.013(2) 0.0003(18) 0.0060(19) -0.001(2)
O3 0.025(2) 0.037(3) 0.011(2) -0.0011(19) -0.0034(18) -0.008(2)
O4 0.063(4) 0.039(3) 0.029(3) -0.008(2) -0.026(3) 0.007(3)
O5 0.030(2) 0.025(2) 0.011(2) 0.0030(18) -0.0017(19) -0.0027(19)
O6 0.021(2) 0.027(2) 0.018(2) 0.0095(19) 0.0019(18) -0.0021(19)
O7 0.048(3) 0.028(3) 0.026(3) -0.002(2) -0.016(2) 0.006(2)
O8 0.036(3) 0.027(2) 0.011(2) 0.0055(18) 0.001(2) 0.002(2)
O9 0.024(2) 0.030(2) 0.021(2) 0.004(2) -0.0027(19) 0.010(2)
O10 0.020(2) 0.030(2) 0.018(2) 0.000(2) 0.0025(18) 0.0047(19)
O11 0.024(2) 0.028(2) 0.014(2) -0.0037(18) 0.0032(18) -0.0019(19)
O12 0.037(3) 0.039(3) 0.012(2) -0.002(2) -0.001(2) -0.008(2)
O13 0.048(2) 0.059(2) 0.046(2) 0.010(2) -0.0122(17) 0.012(2)
O14 0.147(5) 0.153(5) 0.149(5) -0.009(3) -0.001(3) 0.003(3)
O15 0.118(4) 0.132(4) 0.094(3) 0.050(3) 0.008(3) 0.006(3)
O16 0.036(3) 0.059(4) 0.042(3) 0.006(3) 0.008(3) -0.011(3)
O17 0.043(3) 0.044(3) 0.070(4) 0.021(3) -0.012(3) -0.007(3)
O18 0.038(3) 0.058(4) 0.041(3) -0.009(3) 0.004(3) 0.003(3)
O19 0.040(3) 0.032(3) 0.050(3) -0.002(3) -0.003(3) 0.006(2)
O20 0.041(3) 0.054(4) 0.050(4) -0.011(3) -0.018(3) 0.006(3)
O21 0.028(3) 0.099(5) 0.063(4) 0.026(4) 0.012(3) 0.006(3)
O22 0.024(2) 0.033(3) 0.031(3) 0.007(2) 0.002(2) -0.002(2)
O23 0.028(3) 0.041(3) 0.028(3) 0.000(2) -0.005(2) -0.005(2)
O24 0.030(3) 0.028(3) 0.042(3) -0.007(2) 0.005(2) 0.008(2)
O1W 0.048(3) 0.046(3) 0.028(3) 0.006(2) -0.007(3) -0.017(3)
O2W 0.042(3) 0.036(3) 0.043(3) -0.007(3) -0.011(3) 0.014(2)
O3W 0.040(3) 0.032(3) 0.022(2) 0.002(2) 0.004(2) 0.010(2)
O4W 0.046(3) 0.027(2) 0.025(3) 0.000(2) -0.002(2) -0.006(2)
O5W 0.029(3) 0.035(3) 0.058(4) -0.002(3) -0.001(3) 0.001(2)
O6W 0.028(2) 0.028(2) 0.039(3) 0.003(2) 0.000(2) 0.008(2)
O7W 0.032(3) 0.023(2) 0.033(3) 0.002(2) -0.006(2) -0.002(2)
O8W 0.027(3) 0.036(3) 0.052(4) 0.009(3) 0.003(2) 0.001(2)
O9W 0.106(5) 0.030(3) 0.015(2) 0.003(2) -0.008(3) 0.030(3)
O10W 0.031(2) 0.032(2) 0.012(2) 0.0014(19) 0.0037(19) -0.006(2)
S1 0.0303(11) 0.170(3) 0.0242(10) -0.0154(14) -0.0016(8) 0.0057(15)
S2 0.0288(8) 0.0264(8) 0.0304(9) 0.0041(7) 0.0033(7) -0.0013(7)
S3 0.0217(8) 0.0360(9) 0.0300(9) 0.0010(8) 0.0015(7) -0.0004(7)
S4 0.0187(7) 0.0196(7) 0.0230(8) 0.0000(6) 0.0004(6) -0.0001(6)
C1 0.018(3) 0.027(3) 0.007(3) -0.004(2) -0.003(2) -0.001(3)
C2 0.022(3) 0.014(3) 0.015(3) 0.004(2) 0.002(2) -0.004(2)
C3 0.032(4) 0.024(3) 0.017(3) -0.004(3) 0.004(3) -0.005(3)
C4 0.027(3) 0.023(3) 0.011(3) -0.001(3) 0.002(3) 0.000(3)
C5 0.020(3) 0.020(3) 0.017(3) -0.003(2) -0.007(3) -0.002(3)
C6 0.033(4) 0.022(3) 0.020(3) 0.001(3) 0.006(3) -0.004(3)
C7 0.016(3) 0.015(3) 0.018(3) 0.004(2) -0.003(2) 0.006(2)
C8 0.018(3) 0.025(3) 0.010(3) 0.004(3) 0.001(2) 0.005(3)
C9 0.015(3) 0.025(3) 0.013(3) -0.002(3) 0.002(2) 0.007(3)
C10 0.013(3) 0.021(3) 0.013(3) 0.002(2) 0.003(2) 0.003(2)
C11 0.021(3) 0.018(3) 0.019(3) 0.002(3) -0.009(3) -0.002(2)
C12 0.0180(17) 0.0177(17) 0.0171(17) -0.0015(12) 0.0004(12) 0.0001(12)
C13 0.032(3) 0.012(3) 0.018(3) 0.002(2) 0.000(3) -0.008(3)
C14 0.019(3) 0.020(3) 0.013(3) 0.000(2) -0.004(2) -0.002(2)
C15 0.016(3) 0.026(3) 0.011(3) -0.003(3) 0.000(2) -0.002(2)
C16 0.024(3) 0.014(3) 0.012(3) 0.006(2) -0.003(2) -0.001(2)
C17 0.021(3) 0.020(3) 0.018(3) 0.008(3) -0.001(2) 0.002(3)
C18 0.025(3) 0.014(3) 0.014(3) -0.005(2) -0.001(2) -0.001(2)
C19 0.026(3) 0.025(3) 0.015(3) 0.005(3) -0.003(3) -0.001(3)
C20 0.016(3) 0.023(3) 0.017(3) 0.002(3) -0.004(2) -0.003(2)
C21 0.017(3) 0.021(3) 0.017(3) 0.004(3) -0.001(2) -0.006(2)
C22 0.020(3) 0.017(3) 0.020(3) 0.002(3) 0.001(3) -0.003(2)
C23 0.035(4) 0.020(3) 0.009(3) 0.003(2) 0.002(3) 0.003(3)
C24 0.015(3) 0.026(3) 0.016(3) -0.003(3) 0.002(2) 0.001(2)
C25 0.018(3) 0.018(3) 0.015(3) -0.002(2) -0.001(2) 0.003(2)
C26 0.019(3) 0.018(3) 0.011(3) 0.003(2) -0.003(2) 0.001(2)
C27 0.013(3) 0.022(3) 0.014(3) 0.004(2) -0.002(2) -0.001(2)
C28 0.019(3) 0.023(3) 0.015(3) 0.001(3) -0.001(2) 0.001(2)
C29 0.024(3) 0.018(3) 0.008(3) -0.001(2) -0.002(2) 0.000(2)
C30 0.024(3) 0.019(3) 0.018(3) 0.004(3) 0.006(3) 0.003(2)
C31 0.023(3) 0.016(3) 0.013(3) -0.004(2) -0.001(2) 0.005(2)
C32 0.025(3) 0.015(3) 0.018(3) 0.000(2) 0.002(3) 0.001(2)
C33 0.023(3) 0.020(3) 0.017(3) 0.003(2) -0.001(3) -0.002(3)
C34 0.022(3) 0.015(3) 0.012(3) 0.004(2) 0.000(2) -0.002(2)
C35 0.018(3) 0.026(3) 0.014(3) 0.000(3) -0.004(2) 0.002(3)
C36 0.018(3) 0.022(3) 0.020(3) 0.000(3) 0.003(3) 0.000(3)
C37 0.040(4) 0.035(4) 0.017(3) 0.012(3) -0.009(3) -0.006(3)
C38 0.047(5) 0.034(4) 0.023(4) 0.015(3) -0.010(3) -0.008(4)
C39 0.047(5) 0.022(3) 0.032(4) -0.006(3) -0.003(4) -0.006(3)
C40 0.042(4) 0.024(3) 0.021(3) 0.006(3) -0.002(3) -0.001(3)
C41 0.043(4) 0.033(4) 0.023(4) -0.010(3) 0.002(3) 0.004(3)
C42 0.041(4) 0.034(4) 0.028(4) -0.002(3) 0.004(3) 0.007(3)
C43 0.030(3) 0.019(3) 0.023(3) 0.002(3) 0.006(3) -0.002(3)
C44 0.035(4) 0.024(3) 0.017(3) 0.003(3) 0.003(3) 0.009(3)
C45 0.042(4) 0.017(3) 0.017(3) 0.003(3) 0.003(3) -0.003(3)
C46 0.039(4) 0.037(4) 0.021(3) 0.003(3) 0.001(3) 0.008(3)
C47 0.026(3) 0.023(3) 0.019(3) -0.005(3) 0.005(3) 0.005(3)
C48 0.019(3) 0.028(3) 0.028(4) -0.002(3) 0.002(3) -0.006(3)
C49 0.036(4) 0.024(3) 0.019(3) 0.003(3) 0.001(3) -0.006(3)
C50 0.030(3) 0.021(3) 0.018(3) -0.001(3) -0.002(3) 0.005(3)
C51 0.037(4) 0.019(3) 0.025(4) 0.007(3) -0.007(3) 0.001(3)
C52 0.033(4) 0.021(3) 0.021(3) 0.001(3) -0.006(3) 0.005(3)
C53 0.021(3) 0.025(3) 0.016(3) 0.002(3) 0.005(3) -0.002(3)
C54 0.022(3) 0.015(3) 0.014(3) 0.000(2) 0.000(2) 0.000(2)
C55 0.025(3) 0.018(3) 0.012(3) -0.007(2) -0.006(2) 0.003(2)
C56 0.025(3) 0.020(3) 0.016(3) 0.000(3) 0.001(2) 0.005(3)
N1 0.021(3) 0.015(2) 0.017(3) 0.002(2) 0.001(2) -0.001(2)
N2 0.032(3) 0.016(2) 0.017(3) -0.003(2) -0.002(2) -0.003(2)
N3 0.029(3) 0.026(3) 0.020(3) 0.007(2) 0.000(2) -0.005(2)
N4 0.035(3) 0.023(3) 0.010(2) -0.003(2) -0.004(2) 0.002(2)
N5 0.025(3) 0.024(3) 0.014(3) -0.003(2) -0.002(2) -0.010(2)
N6 0.026(3) 0.021(3) 0.019(3) 0.003(2) 0.000(2) -0.004(2)
N7 0.023(3) 0.014(2) 0.017(3) -0.001(2) -0.001(2) -0.003(2)
N8 0.020(3) 0.014(2) 0.013(2) -0.002(2) -0.001(2) -0.001(2)
N9 0.019(3) 0.020(2) 0.014(3) 0.002(2) 0.002(2) -0.003(2)
N10 0.020(3) 0.020(3) 0.013(2) 0.006(2) -0.002(2) -0.002(2)
N11 0.019(3) 0.025(3) 0.013(3) 0.001(2) 0.000(2) 0.000(2)
N12 0.020(3) 0.024(3) 0.020(3) 0.006(2) -0.003(2) 0.000(2)
N13 0.036(3) 0.015(2) 0.018(3) 0.000(2) -0.008(2) 0.004(2)
N14 0.022(3) 0.027(3) 0.014(3) 0.002(2) -0.003(2) 0.001(2)
N15 0.032(3) 0.013(2) 0.014(2) -0.002(2) -0.003(2) 0.007(2)
N16 0.024(3) 0.016(2) 0.015(2) -0.002(2) -0.001(2) 0.003(2)
N17 0.031(3) 0.017(2) 0.013(2) 0.004(2) -0.006(2) -0.005(2)
N18 0.025(3) 0.023(3) 0.014(3) 0.001(2) 0.003(2) 0.000(2)
N19 0.027(3) 0.022(3) 0.011(2) 0.000(2) -0.004(2) -0.001(2)
N20 0.023(3) 0.019(2) 0.012(2) 0.000(2) -0.002(2) -0.006(2)
N21 0.020(3) 0.023(3) 0.015(3) 0.002(2) 0.000(2) 0.002(2)
N22 0.023(3) 0.026(3) 0.016(3) 0.000(2) 0.000(2) 0.000(2)
N23 0.020(3) 0.021(3) 0.015(2) 0.005(2) 0.004(2) -0.005(2)
N24 0.022(3) 0.029(3) 0.017(3) -0.001(2) 0.001(2) -0.003(2)

loop_
_atom_type_symbol
_atom_type_description
_atom_type_scat_dispersion_real
_atom_type_scat_dispersion_imag
_atom_type_scat_source
C C 0.0033 0.0016 'International Tables Vol C Tables 4.2.6.8 and 6.1.1.4'
H H 0.0000 0.0000 'International Tables Vol C Tables 4.2.6.8 and 6.1.1.4'
N N 0.0061 0.0033 'International Tables Vol C Tables 4.2.6.8 and 6.1.1.4'
O O 0.0106 0.0060 'International Tables Vol C Tables 4.2.6.8 and 6.1.1.4'
S S 0.1246 0.1234 'International Tables Vol C Tables 4.2.6.8 and 6.1.1.4'
Ca Ca 0.2262 0.3064 'International Tables Vol C Tables 4.2.6.8 and 6.1.1.4'

loop_
_geom_angle_atom_site_label_1
_geom_angle_atom_site_label_2
_geom_angle_atom_site_label_3
_geom_angle
_geom_angle_site_symmetry_1
_geom_angle_site_symmetry_3
_geom_angle_publ_flag
O2 Ca1 O4W 76.67(17) . . ?
O2 Ca1 O3W 148.01(17) . . ?
O4W Ca1 O3W 107.86(18) . . ?
O2 Ca1 O1W 103.67(19) . . ?
O4W Ca1 O1W 148.94(19) . . ?
O3W Ca1 O1W 88.37(19) . . ?
O2 Ca1 O1 82.73(16) . . ?
O4W Ca1 O1 138.66(17) . . ?
O3W Ca1 O1 73.35(16) . . ?
O1W Ca1 O1 70.71(17) . . ?
O2 Ca1 O2W 72.37(18) . . ?
O4W Ca1 O2W 79.90(19) . . ?
O3W Ca1 O2W 139.39(18) . . ?
O1W Ca1 O2W 70.97(19) . . ?
O1 Ca1 O2W 127.00(19) . . ?
O2 Ca1 O8 140.90(16) . 1_554 ?
O4W Ca1 O8 79.13(17) . 1_554 ?
O3W Ca1 O8 69.29(16) . 1_554 ?
O1W Ca1 O8 82.42(17) . 1_554 ?
O1 Ca1 O8 134.12(16) . 1_554 ?
O2W Ca1 O8 73.49(18) . 1_554 ?
O2 Ca1 O5W 81.36(18) . . ?
O4W Ca1 O5W 70.66(18) . . ?
O3W Ca1 O5W 71.07(18) . . ?
O1W Ca1 O5W 140.40(19) . . ?
O1 Ca1 O5W 71.08(17) . . ?
O2W Ca1 O5W 144.29(18) . . ?
O8 Ca1 O5W 118.46(19) 1_554 . ?
O11 Ca2 O10W 76.07(16) 1_554 . ?
O11 Ca2 O9W 143.59(17) 1_554 . ?
O10W Ca2 O9W 114.5(2) . . ?
O11 Ca2 O7W 100.60(17) 1_554 . ?
O10W Ca2 O7W 144.87(17) . . ?
O9W Ca2 O7W 89.2(2) . . ?
O11 Ca2 O5 144.55(17) 1_554 . ?
O10W Ca2 O5 76.99(15) . . ?
O9W Ca2 O5 69.77(16) . . ?
O7W Ca2 O5 88.54(17) . . ?
O11 Ca2 O6W 76.13(18) 1_554 . ?
O10W Ca2 O6W 74.56(17) . . ?
O9W Ca2 O6W 139.53(19) . . ?
O7W Ca2 O6W 70.76(16) . . ?
O5 Ca2 O6W 74.79(17) . . ?
O11 Ca2 O8W 81.19(18) 1_554 . ?
O10W Ca2 O8W 71.89(17) . . ?
O9W Ca2 O8W 70.6(2) . . ?
O7W Ca2 O8W 142.93(17) . . ?
O5 Ca2 O8W 111.52(18) . . ?
O6W Ca2 O8W 143.07(18) . . ?
O11 Ca2 O10 81.89(16) 1_554 1_554 ?
O10W Ca2 O10 139.29(16) . 1_554 ?
O9W Ca2 O10 67.68(17) . 1_554 ?
O7W Ca2 O10 72.43(16) . 1_554 ?
O5 Ca2 O10 133.22(15) . 1_554 ?
O6W Ca2 O10 132.24(16) . 1_554 ?
O8W Ca2 O10 71.20(16) . 1_554 ?
C1 O1 Ca1 151.5(4) . . ?
C7 O2 Ca1 153.7(4) . . ?
C25 O5 Ca2 140.3(4) . . ?
C9 O8 Ca1 145.6(4) . 1_556 ?
C22 O10 Ca2 151.6(4) . 1_556 ?
C27 O11 Ca2 154.8(4) . 1_556 ?
O15 S1 O13 129.8(7) . . ?
O15 S1 O14 97.6(8) . . ?
O13 S1 O14 98.9(7) . . ?
O15 S1 C37 112.1(6) . . ?
O13 S1 C37 109.1(4) . . ?
O14 S1 C37 104.1(6) . . ?
O17 S2 O18 112.4(4) . . ?
O17 S2 O16 111.6(4) . . ?
O18 S2 O16 113.8(4) . . ?
O17 S2 C43 105.4(3) . . ?
O18 S2 C43 106.6(3) . . ?
O16 S2 C43 106.4(3) . . ?
O19 S3 O21 112.6(4) . . ?
O19 S3 O20 111.1(4) . . ?
O21 S3 O20 115.1(4) . . ?
O19 S3 C47 106.0(3) . . ?
O21 S3 C47 106.2(3) . . ?
O20 S3 C47 105.0(3) . . ?
O22 S4 O23 112.8(3) . . ?
O22 S4 O24 113.0(3) . . ?
O23 S4 O24 111.5(3) . . ?
O22 S4 C53 105.8(3) . . ?
O23 S4 C53 105.4(3) . . ?
O24 S4 C53 107.8(3) . . ?
O1 C1 N1 125.2(6) . . ?
O1 C1 N3 125.7(6) . . ?
N1 C1 N3 109.1(5) . . ?
N2 C2 N1 115.1(5) . . ?
N2 C2 C4 104.4(5) . . ?
N1 C2 C4 102.4(5) . . ?
N2 C2 H2 111.4 . . ?
N1 C2 H2 111.4 . . ?
C4 C2 H2 111.4 . . ?
O7 C3 N4 126.3(6) . . ?
O7 C3 N2 124.3(6) . . ?
N4 C3 N2 109.3(6) . . ?
N3 C4 N4 114.1(5) . . ?
N3 C4 C2 103.8(5) . . ?
N4 C4 C2 102.7(5) . . ?
N3 C4 H4 111.8 . . ?
N4 C4 H4 111.8 . . ?
C2 C4 H4 111.8 . . ?
N3 C5 N5 114.7(5) . . ?
N3 C5 H5 122.7 . . ?
N5 C5 H5 122.7 . . ?
N4 C6 N6 114.5(5) . . ?
N4 C6 H6A 108.6 . . ?
N6 C6 H6A 108.6 . . ?
N4 C6 H6B 108.6 . . ?
N6 C6 H6B 108.6 . . ?
H6A C6 H6B 107.6 . . ?
O2 C7 N7 127.3(6) . . ?
O2 C7 N5 125.1(6) . . ?
N7 C7 N5 107.6(5) . . ?
N5 C8 N6 114.9(5) . . ?
N5 C8 C10 103.5(5) . . ?
N6 C8 C10 102.9(5) . . ?
N5 C8 H8 111.7 . . ?
N6 C8 H8 111.7 . . ?
C10 C8 H8 111.7 . . ?
O8 C9 N8 125.4(6) . . ?
O8 C9 N6 127.1(6) . . ?
N8 C9 N6 107.6(5) . . ?
N8 C10 N7 114.6(5) . . ?
N8 C10 C8 103.8(5) . . ?
N7 C10 C8 103.7(5) . . ?
N8 C10 H10 111.4 . . ?
N7 C10 H10 111.4 . . ?
C8 C10 H10 111.4 . . ?
N9 C11 N7 114.3(5) . . ?
N9 C11 H11A 108.7 . . ?
N7 C11 H11A 108.7 . . ?
N9 C11 H11B 108.7 . . ?
N7 C11 H11B 108.7 . . ?
H11A C11 H11B 107.6 . . ?
N10 C12 N8 113.6(5) . . ?
N10 C12 H12A 108.8 . . ?
N8 C12 H12A 108.8 . . ?
N10 C12 H12B 108.8 . . ?
N8 C12 H12B 108.8 . . ?
H12A C12 H12B 107.7 . . ?
O3 C13 N9 126.9(6) . . ?
O3 C13 N11 125.2(6) . . ?
N9 C13 N11 107.8(5) . . ?
N9 C14 N10 116.0(5) . . ?
N9 C14 C16 101.4(5) . . ?
N10 C14 C16 102.9(5) . . ?
N9 C14 H14 111.9 . . ?
N10 C14 H14 111.9 . . ?
C16 C14 H14 111.9 . . ?
O9 C15 N12 125.4(6) . . ?
O9 C15 N10 124.6(6) . . ?
N12 C15 N10 109.7(5) . . ?
N11 C16 N12 115.3(5) . . ?
N11 C16 C14 104.1(5) . . ?
N12 C16 C14 102.9(5) . . ?
N11 C16 H16 111.3 . . ?
N12 C16 H16 111.3 . . ?
C14 C16 H16 111.3 . . ?
N11 C17 N13 113.0(5) . . ?
N11 C17 H17A 109.0 . . ?
N13 C17 H17A 109.0 . . ?
N11 C17 H17B 109.0 . . ?
N13 C17 H17B 109.0 . . ?
H17A C17 H17B 107.8 . . ?
N14 C18 N12 114.3(5) . . ?
N14 C18 H18A 108.7 . . ?
N12 C18 H18A 108.7 . . ?
N14 C18 H18B 108.7 . . ?
N12 C18 H18B 108.7 . . ?
H18A C18 H18B 107.6 . . ?
O4 C19 N13 126.3(6) . . ?
O4 C19 N15 125.3(6) . . ?
N13 C19 N15 108.5(5) . . ?
N13 C20 N14 113.5(5) . . ?
N13 C20 C21 102.0(5) . . ?
N14 C20 C21 103.4(5) . . ?
N13 C20 H20 112.4 . . ?
N14 C20 H20 112.4 . . ?
C21 C20 H20 112.4 . . ?
N15 C21 N16 114.6(5) . . ?
N15 C21 C20 104.3(5) . . ?
N16 C21 C20 102.2(5) . . ?
N15 C21 H21 111.7 . . ?
N16 C21 H21 111.7 . . ?
C20 C21 H21 111.7 . . ?
O10 C22 N16 125.9(6) . . ?
O10 C22 N14 126.5(6) . . ?
N16 C22 N14 107.5(5) . . ?
N15 C23 N17 113.7(5) . . ?
N15 C23 H23A 108.8 . . ?
N17 C23 H23A 108.8 . . ?
N15 C23 H23B 108.8 . . ?
N17 C23 H23B 108.8 . . ?
H23A C23 H23B 107.7 . . ?
N18 C24 N16 113.5(5) . . ?
N18 C24 H24A 108.9 . . ?
N16 C24 H24A 108.9 . . ?
N18 C24 H24B 108.9 . . ?
N16 C24 H24B 108.9 . . ?
H24A C24 H24B 107.7 . . ?
O5 C25 N17 124.6(6) . . ?
O5 C25 N19 126.3(6) . . ?
N17 C25 N19 109.1(5) . . ?
N18 C26 N17 114.7(5) . . ?
N18 C26 C28 103.0(5) . . ?
N17 C26 C28 103.4(5) . . ?
N18 C26 H26 111.7 . . ?
N17 C26 H26 111.7 . . ?
C28 C26 H26 111.7 . . ?
O11 C27 N20 126.0(6) . . ?
O11 C27 N18 125.9(6) . . ?
N20 C27 N18 108.1(5) . . ?
N20 C28 N19 113.4(5) . . ?
N20 C28 C26 104.0(5) . . ?
N19 C28 C26 102.9(5) . . ?
N20 C28 H28 112.0 . . ?
N19 C28 H28 112.0 . . ?
C26 C28 H28 112.0 . . ?
N21 C29 N19 113.4(5) . . ?
N21 C29 H29A 108.9 . . ?
N19 C29 H29A 108.9 . . ?
N21 C29 H29B 108.9 . . ?
N19 C29 H29B 108.9 . . ?
H29A C29 H29B 107.7 . . ?
N22 C30 N20 115.1(5) . . ?
N22 C30 H30A 108.5 . . ?
N20 C30 H30A 108.5 . . ?
N22 C30 H30B 108.5 . . ?
N20 C30 H30B 108.5 . . ?
H30A C30 H30B 107.5 . . ?
O6 C31 N21 127.2(6) . . ?
O6 C31 N23 123.8(6) . . ?
N21 C31 N23 109.0(5) . . ?
N21 C32 N22 115.6(5) . . ?
N21 C32 C34 103.3(5) . . ?
N22 C32 C34 102.7(5) . . ?
N21 C32 H32 111.5 . . ?
N22 C32 H32 111.5 . . ?
C34 C32 H32 111.5 . . ?
O12 C33 N22 126.7(6) . . ?
O12 C33 N24 124.4(6) . . ?
N22 C33 N24 108.8(5) . . ?
N24 C34 N23 117.4(5) . . ?
N24 C34 C32 103.4(5) . . ?
N23 C34 C32 103.3(5) . . ?
N24 C34 H34 110.7 . . ?
N23 C34 H34 110.7 . . ?
C32 C34 H34 110.7 . . ?
N23 C35 N1 114.2(5) . . ?
N23 C35 H35A 108.7 . . ?
N1 C35 H35A 108.7 . . ?
N23 C35 H35B 108.7 . . ?
N1 C35 H35B 108.7 . . ?
H35A C35 H35B 107.6 . . ?
N2 C36 N24 115.4(5) . . ?
N2 C36 H36A 108.4 . . ?
N24 C36 H36A 108.4 . . ?
N2 C36 H36B 108.4 . . ?
N24 C36 H36B 108.4 . . ?
H36A C36 H36B 107.5 . . ?
C46 C37 C38 120.3(7) . . ?
C46 C37 S1 120.6(6) . . ?
C38 C37 S1 119.0(6) . . ?
C39 C38 C37 120.5(7) . . ?
C39 C38 H38 119.7 . . ?
C37 C38 H38 119.7 . . ?
C38 C39 C40 121.3(7) . . ?
C38 C39 H39 119.4 . . ?
C40 C39 H39 119.4 . . ?
C39 C40 C41 122.6(7) . . ?
C39 C40 C45 119.6(7) . . ?
C41 C40 C45 117.8(7) . . ?
C42 C41 C40 120.8(7) . . ?
C42 C41 H41 119.6 . . ?
C40 C41 H41 119.6 . . ?
C41 C42 C43 119.2(7) . . ?
C41 C42 H42 120.4 . . ?
C43 C42 H42 120.4 . . ?
C44 C43 C42 122.7(7) . . ?
C44 C43 S2 120.4(5) . . ?
C42 C43 S2 116.9(5) . . ?
C43 C44 C45 118.8(6) . . ?
C43 C44 H44 120.6 . . ?
C45 C44 H44 120.6 . . ?
C44 C45 C46 122.1(6) . . ?
C44 C45 C40 120.6(7) . . ?
C46 C45 C40 117.2(7) . . ?
C37 C46 C45 120.9(7) . . ?
C37 C46 H46 119.5 . . ?
C45 C46 H46 119.5 . . ?
C56 C47 C48 122.0(6) . . ?
C56 C47 S3 119.2(5) . . ?
C48 C47 S3 118.7(5) . . ?
C49 C48 C47 119.2(6) . . ?
C49 C48 H48 120.4 . . ?
C47 C48 H48 120.4 . . ?
C48 C49 C50 121.0(6) . . ?
C48 C49 H49 119.5 . . ?
C50 C49 H49 119.5 . . ?
C49 C50 C55 118.8(6) . . ?
C49 C50 C51 122.5(6) . . ?
C55 C50 C51 118.8(6) . . ?
C52 C51 C50 121.4(6) . . ?
C52 C51 H51 119.3 . . ?
C50 C51 H51 119.3 . . ?
C51 C52 C53 119.3(6) . . ?
C51 C52 H52 120.4 . . ?
C53 C52 H52 120.4 . . ?
C54 C53 C52 120.5(6) . . ?
C54 C53 S4 121.2(5) . . ?
C52 C53 S4 118.2(5) . . ?
C53 C54 C55 120.9(6) . . ?
C53 C54 H54 119.6 . . ?
C55 C54 H54 119.6 . . ?
C50 C55 C54 119.2(6) . . ?
C50 C55 C56 119.6(6) . . ?
C54 C55 C56 121.2(6) . . ?
C47 C56 C55 119.3(6) . . ?
C47 C56 H56 120.3 . . ?
C55 C56 H56 120.3 . . ?
C1 N1 C2 112.8(5) . . ?
C1 N1 C35 123.7(5) . . ?
C2 N1 C35 123.2(5) . . ?
C3 N2 C36 123.0(6) . . ?
C3 N2 C2 111.6(5) . . ?
C36 N2 C2 125.0(5) . . ?
C1 N3 C5 123.9(5) . . ?
C1 N3 C4 111.9(5) . . ?
C5 N3 C4 122.8(6) . . ?
C3 N4 C6 123.7(5) . . ?
C3 N4 C4 112.0(5) . . ?
C6 N4 C4 124.0(6) . . ?
C7 N5 C8 112.7(5) . . ?
C7 N5 C5 123.4(5) . . ?
C8 N5 C5 123.8(5) . . ?
C9 N6 C6 121.7(6) . . ?
C9 N6 C8 112.2(5) . . ?
C6 N6 C8 123.6(5) . . ?
C7 N7 C11 120.7(5) . . ?
C7 N7 C10 112.2(5) . . ?
C11 N7 C10 123.0(5) . . ?
C9 N8 C10 113.1(5) . . ?
C9 N8 C12 123.3(5) . . ?
C10 N8 C12 123.5(5) . . ?
C13 N9 C11 120.9(5) . . ?
C13 N9 C14 114.2(5) . . ?
C11 N9 C14 124.8(5) . . ?
C15 N10 C12 123.0(5) . . ?
C15 N10 C14 112.2(5) . . ?
C12 N10 C14 123.4(5) . . ?
C13 N11 C16 112.4(5) . . ?
C13 N11 C17 122.6(5) . . ?
C16 N11 C17 124.6(5) . . ?
C15 N12 C18 122.7(5) . . ?
C15 N12 C16 112.2(5) . . ?
C18 N12 C16 125.0(5) . . ?
C19 N13 C20 113.5(5) . . ?
C19 N13 C17 122.0(5) . . ?
C20 N13 C17 124.4(5) . . ?
C22 N14 C18 123.1(5) . . ?
C22 N14 C20 113.1(5) . . ?
C18 N14 C20 123.1(5) . . ?
C19 N15 C21 111.3(5) . . ?
C19 N15 C23 122.0(5) . . ?
C21 N15 C23 123.4(5) . . ?
C22 N16 C24 122.4(5) . . ?
C22 N16 C21 112.8(5) . . ?
C24 N16 C21 124.4(5) . . ?
C25 N17 C23 125.8(5) . . ?
C25 N17 C26 112.3(5) . . ?
C23 N17 C26 121.6(5) . . ?
C27 N18 C26 112.5(5) . . ?
C27 N18 C24 121.4(5) . . ?
C26 N18 C24 123.1(5) . . ?
C25 N19 C29 123.5(5) . . ?
C25 N19 C28 112.3(5) . . ?
C29 N19 C28 122.9(5) . . ?
C27 N20 C28 112.2(5) . . ?
C27 N20 C30 123.2(5) . . ?
C28 N20 C30 123.2(5) . . ?
C31 N21 C29 122.9(5) . . ?
C31 N21 C32 112.1(5) . . ?
C29 N21 C32 124.9(5) . . ?
C33 N22 C30 122.9(5) . . ?
C33 N22 C32 111.9(5) . . ?
C30 N22 C32 123.4(5) . . ?
C31 N23 C35 123.2(5) . . ?
C31 N23 C34 112.1(5) . . ?
C35 N23 C34 123.8(5) . . ?
C33 N24 C34 112.5(5) . . ?
C33 N24 C36 123.3(5) . . ?
C34 N24 C36 124.1(5) . . ?

loop_
_geom_bond_atom_site_label_1
_geom_bond_atom_site_label_2
_geom_bond_distance
_geom_bond_site_symmetry_2
_geom_bond_publ_flag
Ca1 O2 2.421(5) . ?
Ca1 O4W 2.423(5) . ?
Ca1 O3W 2.428(5) . ?
Ca1 O1W 2.440(6) . ?
Ca1 O1 2.447(5) . ?
Ca1 O2W 2.479(5) . ?
Ca1 O8 2.491(4) 1_554 ?
Ca1 O5W 2.574(6) . ?
Ca2 O11 2.352(4) 1_554 ?
Ca2 O10W 2.402(5) . ?
Ca2 O9W 2.404(5) . ?
Ca2 O7W 2.405(5) . ?
Ca2 O5 2.454(4) . ?
Ca2 O6W 2.461(5) . ?
Ca2 O8W 2.533(6) . ?
Ca2 O10 2.565(5) 1_554 ?
O1 C1 1.237(8) . ?
O2 C7 1.208(8) . ?
O3 C13 1.233(8) . ?
O4 C19 1.219(8) . ?
O5 C25 1.225(8) . ?
O6 C31 1.220(8) . ?
O7 C3 1.224(8) . ?
O8 C9 1.219(8) . ?
O9 C15 1.225(8) . ?
O10 C22 1.211(8) . ?
O11 C27 1.234(7) . ?
O12 C33 1.224(8) . ?
O13 S1 1.379(6) . ?
O14 S1 1.591(14) . ?
O15 S1 1.244(10) . ?
O16 S2 1.463(6) . ?
O17 S2 1.450(6) . ?
O18 S2 1.451(6) . ?
O19 S3 1.440(6) . ?
O20 S3 1.476(6) . ?
O21 S3 1.446(6) . ?
O22 S4 1.437(5) . ?
O23 S4 1.449(5) . ?
O24 S4 1.455(5) . ?
S1 C37 1.776(8) . ?
S2 C43 1.795(7) . ?
S3 C47 1.785(7) . ?
S4 C53 1.764(6) . ?
C1 N1 1.345(8) . ?
C1 N3 1.366(8) . ?
C2 N2 1.445(8) . ?
C2 N1 1.449(8) . ?
C2 C4 1.553(8) . ?
C2 H2 0.9800 . ?
C3 N4 1.367(9) . ?
C3 N2 1.374(8) . ?
C4 N3 1.436(8) . ?
C4 N4 1.465(8) . ?
C4 H4 0.9800 . ?
C5 N3 1.418(8) . ?
C5 N5 1.446(8) . ?
C5 H5 0.9300 . ?
C6 N4 1.430(9) . ?
C6 N6 1.442(8) . ?
C6 H6A 0.9700 . ?
C6 H6B 0.9700 . ?
C7 N7 1.363(8) . ?
C7 N5 1.381(8) . ?
C8 N5 1.444(8) . ?
C8 N6 1.465(8) . ?
C8 C10 1.528(9) . ?
C8 H8 0.9800 . ?
C9 N8 1.363(8) . ?
C9 N6 1.367(8) . ?
C10 N8 1.440(8) . ?
C10 N7 1.461(8) . ?
C10 H10 0.9800 . ?
C11 N9 1.443(8) . ?
C11 N7 1.452(8) . ?
C11 H11A 0.9700 . ?
C11 H11B 0.9700 . ?
C12 N10 1.452(8) . ?
C12 N8 1.462(8) . ?
C12 H12A 0.9700 . ?
C12 H12B 0.9700 . ?
C13 N9 1.353(8) . ?
C13 N11 1.370(8) . ?
C14 N9 1.449(8) . ?
C14 N10 1.467(8) . ?
C14 C16 1.565(8) . ?
C14 H14 0.9800 . ?
C15 N12 1.355(8) . ?
C15 N10 1.360(8) . ?
C16 N11 1.435(8) . ?
C16 N12 1.470(8) . ?
C16 H16 0.9800 . ?
C17 N11 1.452(8) . ?
C17 N13 1.454(8) . ?
C17 H17A 0.9700 . ?
C17 H17B 0.9700 . ?
C18 N14 1.430(8) . ?
C18 N12 1.448(8) . ?
C18 H18A 0.9700 . ?
C18 H18B 0.9700 . ?
C19 N13 1.354(8) . ?
C19 N15 1.379(8) . ?
C20 N13 1.434(8) . ?
C20 N14 1.446(8) . ?
C20 C21 1.559(9) . ?
C20 H20 0.9800 . ?
C21 N15 1.431(8) . ?
C21 N16 1.464(8) . ?
C21 H21 0.9800 . ?
C22 N16 1.369(8) . ?
C22 N14 1.373(8) . ?
C23 N15 1.440(8) . ?
C23 N17 1.458(8) . ?
C23 H23A 0.9700 . ?
C23 H23B 0.9700 . ?
C24 N18 1.438(8) . ?
C24 N16 1.448(8) . ?
C24 H24A 0.9700 . ?
C24 H24B 0.9700 . ?
C25 N17 1.348(8) . ?
C25 N19 1.365(8) . ?
C26 N18 1.432(8) . ?
C26 N17 1.471(8) . ?
C26 C28 1.544(8) . ?
C26 H26 0.9800 . ?
C27 N20 1.359(8) . ?
C27 N18 1.374(8) . ?
C28 N20 1.432(8) . ?
C28 N19 1.470(8) . ?
C28 H28 0.9800 . ?
C29 N21 1.435(8) . ?
C29 N19 1.445(8) . ?
C29 H29A 0.9700 . ?
C29 H29B 0.9700 . ?
C30 N22 1.428(8) . ?
C30 N20 1.449(8) . ?
C30 H30A 0.9700 . ?
C30 H30B 0.9700 . ?
C31 N21 1.352(8) . ?
C31 N23 1.372(8) . ?
C32 N21 1.455(8) . ?
C32 N22 1.465(8) . ?
C32 C34 1.549(9) . ?
C32 H32 0.9800 . ?
C33 N22 1.352(8) . ?
C33 N24 1.368(8) . ?
C34 N24 1.439(8) . ?
C34 N23 1.444(8) . ?
C34 H34 0.9800 . ?
C35 N23 1.432(8) . ?
C35 N1 1.465(8) . ?
C35 H35A 0.9700 . ?
C35 H35B 0.9700 . ?
C36 N2 1.426(8) . ?
C36 N24 1.453(8) . ?
C36 H36A 0.9700 . ?
C36 H36B 0.9700 . ?
C37 C46 1.392(11) . ?
C37 C38 1.408(11) . ?
C38 C39 1.345(12) . ?
C38 H38 0.9300 . ?
C39 C40 1.411(11) . ?
C39 H39 0.9300 . ?
C40 C41 1.420(11) . ?
C40 C45 1.452(10) . ?
C41 C42 1.371(11) . ?
C41 H41 0.9300 . ?
C42 C43 1.415(10) . ?
C42 H42 0.9300 . ?
C43 C44 1.366(9) . ?
C44 C45 1.389(10) . ?
C44 H44 0.9300 . ?
C45 C46 1.412(10) . ?
C46 H46 0.9300 . ?
C47 C56 1.347(9) . ?
C47 C48 1.408(10) . ?
C48 C49 1.377(10) . ?
C48 H48 0.9300 . ?
C49 C50 1.404(10) . ?
C49 H49 0.9300 . ?
C50 C55 1.412(9) . ?
C50 C51 1.424(10) . ?
C51 C52 1.355(10) . ?
C51 H51 0.9300 . ?
C52 C53 1.437(9) . ?
C52 H52 0.9300 . ?
C53 C54 1.355(9) . ?
C54 C55 1.414(9) . ?
C54 H54 0.9300 . ?
C55 C56 1.430(9) . ?
C56 H56 0.9300 . ?

loop_
_geom_torsion_atom_site_label_1
_geom_torsion_atom_site_label_2
_geom_torsion_atom_site_label_3
_geom_torsion_atom_site_label_4
_geom_torsion
_geom_torsion_site_symmetry_1
_geom_torsion_site_symmetry_2
_geom_torsion_site_symmetry_3
_geom_torsion_site_symmetry_4
_geom_torsion_publ_flag
Ca1 O1 C1 N1 -177.7(6) . . . . ?
Ca1 O1 C1 N3 2.4(13) . . . . ?
N2 C2 C4 N3 119.1(5) . . . . ?
N1 C2 C4 N3 -1.2(6) . . . . ?
N2 C2 C4 N4 -0.1(6) . . . . ?
N1 C2 C4 N4 -120.4(5) . . . . ?
Ca1 O2 C7 N7 162.8(7) . . . . ?
Ca1 O2 C7 N5 -18.6(14) . . . . ?
Ca1 O8 C9 N8 88.9(9) 1_556 . . . ?
Ca1 O8 C9 N6 -91.9(9) 1_556 . . . ?
N5 C8 C10 N8 -125.5(5) . . . . ?
N6 C8 C10 N8 -5.6(6) . . . . ?
N5 C8 C10 N7 -5.4(6) . . . . ?
N6 C8 C10 N7 114.5(5) . . . . ?
N9 C14 C16 N11 -0.8(6) . . . . ?
N10 C14 C16 N11 119.5(5) . . . . ?
N9 C14 C16 N12 -121.5(5) . . . . ?
N10 C14 C16 N12 -1.2(6) . . . . ?
N13 C20 C21 N15 -6.4(6) . . . . ?
N14 C20 C21 N15 111.6(5) . . . . ?
N13 C20 C21 N16 -126.0(5) . . . . ?
N14 C20 C21 N16 -8.0(6) . . . . ?
Ca2 O10 C22 N16 -14.9(13) 1_556 . . . ?
Ca2 O10 C22 N14 167.8(5) 1_556 . . . ?
Ca2 O5 C25 N17 83.3(8) . . . . ?
Ca2 O5 C25 N19 -96.7(8) . . . . ?
Ca2 O11 C27 N20 -167.6(6) 1_556 . . . ?
Ca2 O11 C27 N18 13.4(14) 1_556 . . . ?
N18 C26 C28 N20 2.1(6) . . . . ?
N17 C26 C28 N20 -117.6(5) . . . . ?
N18 C26 C28 N19 120.6(5) . . . . ?
N17 C26 C28 N19 0.9(6) . . . . ?
N21 C32 C34 N24 -127.0(5) . . . . ?
N22 C32 C34 N24 -6.4(6) . . . . ?
N21 C32 C34 N23 -4.2(6) . . . . ?
N22 C32 C34 N23 116.4(5) . . . . ?
O15 S1 C37 C46 66.8(9) . . . . ?
O13 S1 C37 C46 -142.5(6) . . . . ?
O14 S1 C37 C46 -37.6(9) . . . . ?
O15 S1 C37 C38 -109.1(8) . . . . ?
O13 S1 C37 C38 41.6(7) . . . . ?
O14 S1 C37 C38 146.5(7) . . . . ?
C46 C37 C38 C39 -5.0(10) . . . . ?
S1 C37 C38 C39 170.9(6) . . . . ?
C37 C38 C39 C40 0.8(11) . . . . ?
C38 C39 C40 C41 -175.8(7) . . . . ?
C38 C39 C40 C45 3.1(11) . . . . ?
C39 C40 C41 C42 178.4(7) . . . . ?
C45 C40 C41 C42 -0.5(11) . . . . ?
C40 C41 C42 C43 0.2(11) . . . . ?
C41 C42 C43 C44 1.9(11) . . . . ?
C41 C42 C43 S2 -179.6(6) . . . . ?
O17 S2 C43 C44 -118.4(6) . . . . ?
O18 S2 C43 C44 1.2(7) . . . . ?
O16 S2 C43 C44 123.0(6) . . . . ?
O17 S2 C43 C42 63.0(6) . . . . ?
O18 S2 C43 C42 -177.3(5) . . . . ?
O16 S2 C43 C42 -55.6(6) . . . . ?
C42 C43 C44 C45 -3.6(10) . . . . ?
S2 C43 C44 C45 178.0(5) . . . . ?
C43 C44 C45 C46 -174.0(6) . . . . ?
C43 C44 C45 C40 3.2(10) . . . . ?
C39 C40 C45 C44 179.9(7) . . . . ?
C41 C40 C45 C44 -1.2(10) . . . . ?
C39 C40 C45 C46 -2.8(10) . . . . ?
C41 C40 C45 C46 176.1(7) . . . . ?
C38 C37 C46 C45 5.2(10) . . . . ?
S1 C37 C46 C45 -170.7(5) . . . . ?
C44 C45 C46 C37 176.0(6) . . . . ?
C40 C45 C46 C37 -1.2(10) . . . . ?
O19 S3 C47 C56 39.5(6) . . . . ?
O21 S3 C47 C56 159.4(6) . . . . ?
O20 S3 C47 C56 -78.2(6) . . . . ?
O19 S3 C47 C48 -143.7(5) . . . . ?
O21 S3 C47 C48 -23.7(7) . . . . ?
O20 S3 C47 C48 98.7(6) . . . . ?
C56 C47 C48 C49 1.5(10) . . . . ?
S3 C47 C48 C49 -175.2(5) . . . . ?
C47 C48 C49 C50 1.5(10) . . . . ?
C48 C49 C50 C55 -3.2(10) . . . . ?
C48 C49 C50 C51 175.8(7) . . . . ?
C49 C50 C51 C52 179.5(7) . . . . ?
C55 C50 C51 C52 -1.5(10) . . . . ?
C50 C51 C52 C53 0.4(10) . . . . ?
C51 C52 C53 C54 -0.2(10) . . . . ?
C51 C52 C53 S4 -177.5(5) . . . . ?
O22 S4 C53 C54 7.0(6) . . . . ?
O23 S4 C53 C54 -112.7(6) . . . . ?
O24 S4 C53 C54 128.1(6) . . . . ?
O22 S4 C53 C52 -175.7(5) . . . . ?
O23 S4 C53 C52 64.7(6) . . . . ?
O24 S4 C53 C52 -54.5(6) . . . . ?
C52 C53 C54 C55 1.1(9) . . . . ?
S4 C53 C54 C55 178.4(5) . . . . ?
C49 C50 C55 C54 -178.6(6) . . . . ?
C51 C50 C55 C54 2.4(9) . . . . ?
C49 C50 C55 C56 1.9(9) . . . . ?
C51 C50 C55 C56 -177.1(6) . . . . ?
C53 C54 C55 C50 -2.2(9) . . . . ?
C53 C54 C55 C56 177.3(6) . . . . ?
C48 C47 C56 C55 -2.8(10) . . . . ?
S3 C47 C56 C55 174.0(5) . . . . ?
C50 C55 C56 C47 1.0(9) . . . . ?
C54 C55 C56 C47 -178.5(6) . . . . ?
O1 C1 N1 C2 178.4(6) . . . . ?
N3 C1 N1 C2 -1.7(7) . . . . ?
O1 C1 N1 C35 -7.3(10) . . . . ?
N3 C1 N1 C35 172.6(5) . . . . ?
N2 C2 N1 C1 -110.8(6) . . . . ?
C4 C2 N1 C1 1.8(6) . . . . ?
N2 C2 N1 C35 74.9(7) . . . . ?
C4 C2 N1 C35 -172.5(5) . . . . ?
N23 C35 N1 C1 98.2(7) . . . . ?
N23 C35 N1 C2 -88.1(7) . . . . ?
O7 C3 N2 C36 4.2(10) . . . . ?
N4 C3 N2 C36 -173.9(6) . . . . ?
O7 C3 N2 C2 177.0(6) . . . . ?
N4 C3 N2 C2 -1.2(7) . . . . ?
N24 C36 N2 C3 -101.4(7) . . . . ?
N24 C36 N2 C2 86.8(7) . . . . ?
N1 C2 N2 C3 112.2(6) . . . . ?
C4 C2 N2 C3 0.7(7) . . . . ?
N1 C2 N2 C36 -75.2(7) . . . . ?
C4 C2 N2 C36 173.4(5) . . . . ?
O1 C1 N3 C5 13.9(10) . . . . ?
N1 C1 N3 C5 -166.1(5) . . . . ?
O1 C1 N3 C4 -179.3(6) . . . . ?
N1 C1 N3 C4 0.7(7) . . . . ?
N5 C5 N3 C1 -102.3(7) . . . . ?
N5 C5 N3 C4 92.2(7) . . . . ?
N4 C4 N3 C1 111.4(6) . . . . ?
C2 C4 N3 C1 0.4(7) . . . . ?
N4 C4 N3 C5 -81.6(7) . . . . ?
C2 C4 N3 C5 167.4(5) . . . . ?
O7 C3 N4 C6 -3.3(11) . . . . ?
N2 C3 N4 C6 174.8(6) . . . . ?
O7 C3 N4 C4 -177.0(7) . . . . ?
N2 C3 N4 C4 1.1(7) . . . . ?
N6 C6 N4 C3 104.1(7) . . . . ?
N6 C6 N4 C4 -82.9(8) . . . . ?
N3 C4 N4 C3 -112.3(6) . . . . ?
C2 C4 N4 C3 -0.6(7) . . . . ?
N3 C4 N4 C6 74.0(8) . . . . ?
C2 C4 N4 C6 -174.3(6) . . . . ?
O2 C7 N5 C8 178.4(6) . . . . ?
N7 C7 N5 C8 -2.7(7) . . . . ?
O2 C7 N5 C5 0.1(10) . . . . ?
N7 C7 N5 C5 178.9(5) . . . . ?
N6 C8 N5 C7 -106.1(6) . . . . ?
C10 C8 N5 C7 5.2(6) . . . . ?
N6 C8 N5 C5 72.2(7) . . . . ?
C10 C8 N5 C5 -176.5(5) . . . . ?
N3 C5 N5 C7 94.7(7) . . . . ?
N3 C5 N5 C8 -83.5(7) . . . . ?
O8 C9 N6 C6 12.5(10) . . . . ?
N8 C9 N6 C6 -168.2(5) . . . . ?
O8 C9 N6 C8 175.5(6) . . . . ?
N8 C9 N6 C8 -5.3(7) . . . . ?
N4 C6 N6 C9 -109.8(7) . . . . ?
N4 C6 N6 C8 89.2(8) . . . . ?
N5 C8 N6 C9 118.5(6) . . . . ?
C10 C8 N6 C9 6.8(6) . . . . ?
N5 C8 N6 C6 -78.9(7) . . . . ?
C10 C8 N6 C6 169.4(5) . . . . ?
O2 C7 N7 C11 19.6(10) . . . . ?
N5 C7 N7 C11 -159.2(5) . . . . ?
O2 C7 N7 C10 177.6(6) . . . . ?
N5 C7 N7 C10 -1.2(7) . . . . ?
N9 C11 N7 C7 -114.0(6) . . . . ?
N9 C11 N7 C10 90.4(7) . . . . ?
N8 C10 N7 C7 116.7(6) . . . . ?
C8 C10 N7 C7 4.2(6) . . . . ?
N8 C10 N7 C11 -85.8(7) . . . . ?
C8 C10 N7 C11 161.7(5) . . . . ?
O8 C9 N8 C10 -179.5(6) . . . . ?
N6 C9 N8 C10 1.2(7) . . . . ?
O8 C9 N8 C12 -4.0(9) . . . . ?
N6 C9 N8 C12 176.7(5) . . . . ?
N7 C10 N8 C9 -109.4(6) . . . . ?
C8 C10 N8 C9 3.0(6) . . . . ?
N7 C10 N8 C12 75.1(7) . . . . ?
C8 C10 N8 C12 -172.5(5) . . . . ?
N10 C12 N8 C9 104.8(6) . . . . ?
N10 C12 N8 C10 -80.2(7) . . . . ?
O3 C13 N9 C11 2.9(10) . . . . ?
N11 C13 N9 C11 179.9(5) . . . . ?
O3 C13 N9 C14 -174.1(6) . . . . ?
N11 C13 N9 C14 3.0(7) . . . . ?
N7 C11 N9 C13 105.8(7) . . . . ?
N7 C11 N9 C14 -77.5(7) . . . . ?
N10 C14 N9 C13 -111.8(6) . . . . ?
C16 C14 N9 C13 -1.2(6) . . . . ?
N10 C14 N9 C11 71.4(8) . . . . ?
C16 C14 N9 C11 -178.1(5) . . . . ?
O9 C15 N10 C12 8.5(10) . . . . ?
N12 C15 N10 C12 -166.6(5) . . . . ?
O9 C15 N10 C14 175.4(6) . . . . ?
N12 C15 N10 C14 0.3(7) . . . . ?
N8 C12 N10 C15 -104.7(7) . . . . ?
N8 C12 N10 C14 89.8(7) . . . . ?
N9 C14 N10 C15 110.3(6) . . . . ?
C16 C14 N10 C15 0.6(6) . . . . ?
N9 C14 N10 C12 -82.9(7) . . . . ?
C16 C14 N10 C12 167.5(5) . . . . ?
O3 C13 N11 C16 173.6(6) . . . . ?
N9 C13 N11 C16 -3.5(7) . . . . ?
O3 C13 N11 C17 0.2(10) . . . . ?
N9 C13 N11 C17 -176.9(5) . . . . ?
N12 C16 N11 C13 114.6(6) . . . . ?
C14 C16 N11 C13 2.7(6) . . . . ?
N12 C16 N11 C17 -72.1(7) . . . . ?
C14 C16 N11 C17 175.9(5) . . . . ?
N13 C17 N11 C13 -102.1(7) . . . . ?
N13 C17 N11 C16 85.4(7) . . . . ?
O9 C15 N12 C18 -0.7(10) . . . . ?
N10 C15 N12 C18 174.3(5) . . . . ?
O9 C15 N12 C16 -176.3(6) . . . . ?
N10 C15 N12 C16 -1.2(7) . . . . ?
N14 C18 N12 C15 97.4(7) . . . . ?
N14 C18 N12 C16 -87.6(7) . . . . ?
N11 C16 N12 C15 -111.1(6) . . . . ?
C14 C16 N12 C15 1.5(7) . . . . ?
N11 C16 N12 C18 73.5(8) . . . . ?
C14 C16 N12 C18 -173.9(5) . . . . ?
O4 C19 N13 C20 176.8(7) . . . . ?
N15 C19 N13 C20 -3.3(8) . . . . ?
O4 C19 N13 C17 -7.3(11) . . . . ?
N15 C19 N13 C17 172.5(6) . . . . ?
N14 C20 N13 C19 -104.4(7) . . . . ?
C21 C20 N13 C19 6.1(7) . . . . ?
N14 C20 N13 C17 79.9(7) . . . . ?
C21 C20 N13 C17 -169.6(6) . . . . ?
N11 C17 N13 C19 93.8(7) . . . . ?
N11 C17 N13 C20 -90.8(7) . . . . ?
O10 C22 N14 C18 10.1(10) . . . . ?
N16 C22 N14 C18 -167.6(5) . . . . ?
O10 C22 N14 C20 -179.5(6) . . . . ?
N16 C22 N14 C20 2.8(7) . . . . ?
N12 C18 N14 C22 -102.8(7) . . . . ?
N12 C18 N14 C20 87.7(7) . . . . ?
N13 C20 N14 C22 113.3(6) . . . . ?
C21 C20 N14 C22 3.6(7) . . . . ?
N13 C20 N14 C18 -76.3(7) . . . . ?
C21 C20 N14 C18 174.0(5) . . . . ?
O4 C19 N15 C21 178.4(7) . . . . ?
N13 C19 N15 C21 -1.4(7) . . . . ?
O4 C19 N15 C23 18.3(11) . . . . ?
N13 C19 N15 C23 -161.6(6) . . . . ?
N16 C21 N15 C19 115.9(6) . . . . ?
C20 C21 N15 C19 5.0(7) . . . . ?
N16 C21 N15 C23 -84.3(7) . . . . ?
C20 C21 N15 C23 164.9(5) . . . . ?
N17 C23 N15 C19 -108.0(7) . . . . ?
N17 C23 N15 C21 94.2(7) . . . . ?
O10 C22 N16 C24 0.8(10) . . . . ?
N14 C22 N16 C24 178.6(5) . . . . ?
O10 C22 N16 C21 173.5(6) . . . . ?
N14 C22 N16 C21 -8.8(7) . . . . ?
N18 C24 N16 C22 93.5(7) . . . . ?
N18 C24 N16 C21 -78.3(7) . . . . ?
N15 C21 N16 C22 -101.6(6) . . . . ?
C20 C21 N16 C22 10.5(6) . . . . ?
N15 C21 N16 C24 70.8(7) . . . . ?
C20 C21 N16 C24 -177.0(5) . . . . ?
O5 C25 N17 C23 -4.2(10) . . . . ?
N19 C25 N17 C23 175.8(6) . . . . ?
O5 C25 N17 C26 -177.6(6) . . . . ?
N19 C25 N17 C26 2.4(7) . . . . ?
N15 C23 N17 C25 107.3(7) . . . . ?
N15 C23 N17 C26 -79.9(7) . . . . ?
N18 C26 N17 C25 -113.4(6) . . . . ?
C28 C26 N17 C25 -2.1(7) . . . . ?
N18 C26 N17 C23 72.9(7) . . . . ?
C28 C26 N17 C23 -175.8(5) . . . . ?
O11 C27 N18 C26 175.6(6) . . . . ?
N20 C27 N18 C26 -3.6(7) . . . . ?
O11 C27 N18 C24 14.3(9) . . . . ?
N20 C27 N18 C24 -164.9(5) . . . . ?
N17 C26 N18 C27 112.3(6) . . . . ?
C28 C26 N18 C27 0.8(6) . . . . ?
N17 C26 N18 C24 -86.7(7) . . . . ?
C28 C26 N18 C24 161.7(5) . . . . ?
N16 C24 N18 C27 -107.7(6) . . . . ?
N16 C24 N18 C26 92.9(7) . . . . ?
O5 C25 N19 C29 11.0(10) . . . . ?
N17 C25 N19 C29 -169.0(5) . . . . ?
O5 C25 N19 C28 178.2(6) . . . . ?
N17 C25 N19 C28 -1.8(7) . . . . ?
N21 C29 N19 C25 -105.1(7) . . . . ?
N21 C29 N19 C28 89.0(7) . . . . ?
N20 C28 N19 C25 112.1(6) . . . . ?
C26 C28 N19 C25 0.5(7) . . . . ?
N20 C28 N19 C29 -80.6(7) . . . . ?
C26 C28 N19 C29 167.8(5) . . . . ?
O11 C27 N20 C28 -174.1(6) . . . . ?
N18 C27 N20 C28 5.1(7) . . . . ?
O11 C27 N20 C30 -7.4(9) . . . . ?
N18 C27 N20 C30 171.8(5) . . . . ?
N19 C28 N20 C27 -115.4(6) . . . . ?
C26 C28 N20 C27 -4.5(6) . . . . ?
N19 C28 N20 C30 77.9(7) . . . . ?
C26 C28 N20 C30 -171.1(5) . . . . ?
N22 C30 N20 C27 107.0(7) . . . . ?
N22 C30 N20 C28 -87.8(7) . . . . ?
O6 C31 N21 C29 -2.6(10) . . . . ?
N23 C31 N21 C29 176.6(5) . . . . ?
O6 C31 N21 C32 179.6(6) . . . . ?
N23 C31 N21 C32 -1.1(7) . . . . ?
N19 C29 N21 C31 97.3(7) . . . . ?
N19 C29 N21 C32 -85.2(7) . . . . ?
N22 C32 N21 C31 -107.9(6) . . . . ?
C34 C32 N21 C31 3.4(7) . . . . ?
N22 C32 N21 C29 74.3(7) . . . . ?
C34 C32 N21 C29 -174.3(5) . . . . ?
O12 C33 N22 C30 3.5(10) . . . . ?
N24 C33 N22 C30 -172.0(5) . . . . ?
O12 C33 N22 C32 168.6(6) . . . . ?
N24 C33 N22 C32 -7.0(7) . . . . ?
N20 C30 N22 C33 -109.9(7) . . . . ?
N20 C30 N22 C32 86.7(7) . . . . ?
N21 C32 N22 C33 120.1(6) . . . . ?
C34 C32 N22 C33 8.4(6) . . . . ?
N21 C32 N22 C30 -74.9(7) . . . . ?
C34 C32 N22 C30 173.3(5) . . . . ?
O6 C31 N23 C35 8.0(9) . . . . ?
N21 C31 N23 C35 -171.2(5) . . . . ?
O6 C31 N23 C34 177.3(6) . . . . ?
N21 C31 N23 C34 -1.9(7) . . . . ?
N1 C35 N23 C31 -105.0(7) . . . . ?
N1 C35 N23 C34 86.9(7) . . . . ?
N24 C34 N23 C31 116.9(6) . . . . ?
C32 C34 N23 C31 3.9(7) . . . . ?
N24 C34 N23 C35 -73.9(8) . . . . ?
C32 C34 N23 C35 173.1(5) . . . . ?
O12 C33 N24 C34 -173.4(6) . . . . ?
N22 C33 N24 C34 2.3(7) . . . . ?
O12 C33 N24 C36 4.5(10) . . . . ?
N22 C33 N24 C36 -179.8(5) . . . . ?
N23 C34 N24 C33 -110.0(6) . . . . ?
C32 C34 N24 C33 2.9(7) . . . . ?
N23 C34 N24 C36 72.1(8) . . . . ?
C32 C34 N24 C36 -175.0(5) . . . . ?
N2 C36 N24 C33 98.1(7) . . . . ?
N2 C36 N24 C34 -84.2(7) . . . . ?

loop_
_platon_squeeze_void_nr
_platon_squeeze_void_average_x
_platon_squeeze_void_average_y
_platon_squeeze_void_average_z
_platon_squeeze_void_volume
_platon_squeeze_void_count_electrons
_platon_squeeze_void_content
1 0.000 0.000 -0.105 220 89 ' '
2 0.008 0.239 0.061 146 60 ' '
3 0.508 0.261 -0.129 146 60 ' '
4 0.500 0.500 0.071 220 89 ' '
5 0.492 0.739 -0.100 146 60 ' '
6 0.992 0.761 0.107 146 60 ' '
7 0.500 0.000 0.142 58 21 ' '
8 0.753 0.131 0.246 80 17 ' '
9 0.247 0.869 0.246 80 17 ' '
10 0.442 0.056 0.428 12 9 ' '
11 0.558 0.944 0.429 13 9 ' '
12 0.500 0.000 0.501 6 8 ' '
13 0.000 0.500 0.500 6 8 ' '
14 0.942 0.443 0.586 14 10 ' '
15 0.058 0.557 0.587 14 10 ' '
16 0.253 0.369 0.754 80 17 ' '
17 0.747 0.631 0.754 80 17 ' '
18 1.000 0.500 0.865 53 19 ' '
